data_7155082
loop_
_publ_author_name
'Wuttke, Andr\'e'
'Fischer, Sebastian Nils'
'Nebel, Annika'
'Marsch, Michael'
'Geyer, Armin'

_publ_section_title
;
 Improved \d-valerolactam templates for the assembly of A\b-miniamyloids
 by boronic ester formation.
;
_journal_issue 22
_journal_name_full 'Organic &amp; biomolecular chemistry'
_journal_page_first 5032
_journal_page_last 5048
_journal_paper_doi 10.1039/c6ob00565a
_journal_volume 14
_journal_year 2016
_chemical_absolute_configuration unk
_chemical_formula_sum 'C9 H12 N4 O7 S'
_chemical_formula_weight 320.29
_space_group_crystal_system monoclinic
_space_group_IT_number 5
_space_group_name_Hall 'C 2y'
_space_group_name_H-M_alt 'C 1 2 1'
_atom_sites_solution_hydrogens mixed
_audit_creation_method SHELXL-2013
_audit_update_record
;
2014-05-21 deposited with the CCDC.
2016-04-14 downloaded from the CCDC.
;
_cell_angle_alpha 90
_cell_angle_beta 109.7660(10)
_cell_angle_gamma 90
_cell_formula_units_Z 4
_cell_length_a 23.8066(9)
_cell_length_b 5.4476(2)
_cell_length_c 10.6667(4)
_cell_measurement_temperature 100(2)
_cell_volume 1301.85(8)
_computing_structure_refinement 'SHELXL-2013 (Sheldrick, 2013)'
_diffrn_ambient_temperature 100(2)
_diffrn_measured_fraction_theta_full 0.998
_diffrn_measured_fraction_theta_max 0.998
_diffrn_radiation_type MoK\a
_diffrn_radiation_wavelength 0.71073
_diffrn_reflns_av_R_equivalents 0.0241
_diffrn_reflns_av_unetI/netI 0.0222
_diffrn_reflns_Laue_measured_fraction_full 0.998
_diffrn_reflns_Laue_measured_fraction_max 0.998
_diffrn_reflns_limit_h_max 31
_diffrn_reflns_limit_h_min -31
_diffrn_reflns_limit_k_max 7
_diffrn_reflns_limit_k_min -7
_diffrn_reflns_limit_l_max 14
_diffrn_reflns_limit_l_min -14
_diffrn_reflns_number 11047
_diffrn_reflns_point_group_measured_fraction_full 0.997
_diffrn_reflns_point_group_measured_fraction_max 0.994
_diffrn_reflns_theta_full 25.125
_diffrn_reflns_theta_max 27.917
_diffrn_reflns_theta_min 3.150
_exptl_absorpt_coefficient_mu 0.292
_exptl_crystal_density_diffrn 1.634
_exptl_crystal_F_000 664
_exptl_crystal_size_max 0.255
_exptl_crystal_size_mid 0.233
_exptl_crystal_size_min 0.120
_refine_diff_density_max 0.310
_refine_diff_density_min -0.258
_refine_diff_density_rms 0.045
_refine_ls_abs_structure_details
;
 Flack x determined using 1318 quotients [(I+)-(I-)]/[(I+)+(I-)]
 (Parsons and Flack (2004), Acta Cryst. A60, s61).
;
_refine_ls_abs_structure_Flack -0.008(19)
_refine_ls_extinction_method none
_refine_ls_goodness_of_fit_ref 1.072
_refine_ls_hydrogen_treatment mixed
_refine_ls_matrix_type full
_refine_ls_number_parameters 197
_refine_ls_number_reflns 3096
_refine_ls_number_restraints 1
_refine_ls_restrained_S_all 1.072
_refine_ls_R_factor_all 0.0243
_refine_ls_R_factor_gt 0.0232
_refine_ls_shift/su_max 0.000
_refine_ls_shift/su_mean 0.000
_refine_ls_structure_factor_coef Fsqd
_refine_ls_weighting_details 'w=1/[\s^2^(Fo^2^)+(0.0310P)^2^+0.5843P] where P=(Fo^2^+2Fc^2^)/3'
_refine_ls_weighting_scheme calc
_refine_ls_wR_factor_gt 0.0578
_refine_ls_wR_factor_ref 0.0584
_reflns_Friedel_coverage 0.803
_reflns_Friedel_fraction_full 0.995
_reflns_Friedel_fraction_max 0.989
_reflns_number_gt 3014
_reflns_number_total 3096
_reflns_threshold_expression 'I > 2\s(I)'
_cod_data_source_file c6ob00565a2.cif
_cod_data_source_block shelx
_cod_depositor_comments 'Adding full bibliography for 7155081--7155085.cif.'
_cod_database_code 7155082
_shelx_space_group_comment
;
The symmetry employed for this shelxl refinement is uniquely defined
by the following loop, which should always be used as a source of
symmetry information in preference to the above space-group names.
They are only intended as comments.
;
_shelx_estimated_absorpt_t_min 0.929
_shelx_estimated_absorpt_t_max 0.966
_shelxl_version_number 2013-4

loop_
_space_group_symop_id
_space_group_symop_operation_xyz
1 'x, y, z'
2 '-x, y, -z'
3 'x+1/2, y+1/2, z'
4 '-x+1/2, y+1/2, -z'

loop_
_atom_site_label
_atom_site_type_symbol
_atom_site_fract_x
_atom_site_fract_y
_atom_site_fract_z
_atom_site_U_iso_or_equiv
_atom_site_adp_type
_atom_site_occupancy
_atom_site_site_symmetry_order
_atom_site_calc_flag
_atom_site_refinement_flags_posn
_atom_site_refinement_flags_adp
C1 C 0.40500(8) -0.0732(4) 0.13755(17) 0.0130(3) Uani 1 1 d . .
H11 H 0.3947 -0.2480 0.1429 0.016 Uiso 1 1 calc R U
H12 H 0.4322 -0.0594 0.0852 0.016 Uiso 1 1 calc R U
C2 C 0.43315(8) 0.0389(3) 0.27713(17) 0.0116(3) Uani 1 1 d . .
H2 H 0.4618 -0.0806 0.3367 0.014 Uiso 1 1 calc R U
C3 C 0.38644(8) 0.0175(4) 0.45080(17) 0.0128(3) Uani 1 1 d . .
C4 C 0.32767(8) 0.0104(4) 0.48006(17) 0.0123(3) Uani 1 1 d . .
H4 H 0.3170 -0.1659 0.4855 0.015 Uiso 1 1 calc R U
C5 C 0.27435(7) 0.1356(4) 0.37733(16) 0.0122(3) Uani 1 1 d . .
H5 H 0.2806 0.3172 0.3860 0.015 Uiso 1 1 calc R U
C6 C 0.27314(8) 0.0594(3) 0.23918(17) 0.0123(4) Uani 1 1 d . .
H6 H 0.2364 0.1225 0.1690 0.015 Uiso 1 1 calc R U
C7 C 0.32911(8) 0.1740(3) 0.22480(17) 0.0114(4) Uani 1 1 d . .
H7 H 0.3278 0.3559 0.2364 0.014 Uiso 1 1 calc R U
C8 C 0.46491(8) 0.2819(4) 0.27586(18) 0.0148(4) Uani 1 1 d . .
C9 C 0.53827(10) 0.4735(5) 0.2078(3) 0.0285(5) Uani 1 1 d . .
H91 H 0.5115 0.6016 0.1560 0.043 Uiso 1 1 calc R U
H92 H 0.5680 0.4339 0.1661 0.043 Uiso 1 1 calc R U
H93 H 0.5585 0.5324 0.2988 0.043 Uiso 1 1 calc R U
N1 N 0.38275(6) 0.0765(3) 0.32399(14) 0.0115(3) Uani 1 1 d . .
N2 N 0.33560(7) 0.1245(4) 0.61047(14) 0.0157(3) Uani 1 1 d . .
N3 N 0.36262(7) 0.0001(3) 0.71071(15) 0.0147(3) Uani 1 1 d . .
N4 N 0.38550(8) -0.0878(4) 0.81032(16) 0.0223(4) Uani 1 1 d . .
O1 O 0.28960(6) -0.0265(3) -0.02008(13) 0.0165(3) Uani 1 1 d . .
O2 O 0.35572(6) 0.3342(3) 0.01678(13) 0.0176(3) Uani 1 1 d . .
O3 O 0.43288(6) -0.0404(3) 0.53628(13) 0.0193(3) Uani 1 1 d . .
O4 O 0.22042(6) 0.0799(3) 0.39912(13) 0.0148(3) Uani 1 1 d . .
O5 O 0.27513(6) -0.2016(3) 0.23690(14) 0.0144(3) Uani 1 1 d . .
O6 O 0.45541(6) 0.4677(3) 0.32455(15) 0.0212(3) Uani 1 1 d . .
O7 O 0.50399(6) 0.2558(3) 0.21158(15) 0.0200(3) Uani 1 1 d . .
S1 S 0.33991(2) 0.10857(8) 0.06716(4) 0.01166(10) Uani 1 1 d . .
H04 H 0.2124(11) -0.075(5) 0.384(2) 0.017 Uiso 1 1 d . U
H05 H 0.2598(11) -0.246(5) 0.167(3) 0.017 Uiso 1 1 d . U

loop_
_atom_site_aniso_label
_atom_site_aniso_U_11
_atom_site_aniso_U_22
_atom_site_aniso_U_33
_atom_site_aniso_U_23
_atom_site_aniso_U_13
_atom_site_aniso_U_12
C1 0.0130(8) 0.0145(9) 0.0108(8) 0.0003(7) 0.0029(6) 0.0025(7)
C2 0.0123(8) 0.0121(8) 0.0104(8) 0.0005(6) 0.0037(6) 0.0018(6)
C3 0.0153(8) 0.0125(8) 0.0095(8) -0.0007(7) 0.0029(7) -0.0008(7)
C4 0.0146(8) 0.0144(8) 0.0080(8) 0.0002(7) 0.0042(6) 0.0008(7)
C5 0.0124(7) 0.0136(9) 0.0110(7) 0.0008(7) 0.0046(6) 0.0003(7)
C6 0.0119(8) 0.0143(10) 0.0096(7) 0.0015(6) 0.0020(6) 0.0011(6)
C7 0.0124(8) 0.0131(9) 0.0080(7) 0.0000(6) 0.0026(6) 0.0009(6)
C8 0.0118(8) 0.0162(9) 0.0134(9) 0.0040(8) 0.0002(6) -0.0005(7)
C9 0.0202(10) 0.0241(12) 0.0425(13) 0.0124(10) 0.0126(9) -0.0037(9)
N1 0.0101(6) 0.0156(9) 0.0079(6) 0.0007(6) 0.0018(5) 0.0006(6)
N2 0.0201(7) 0.0174(8) 0.0081(6) 0.0002(7) 0.0030(5) 0.0044(7)
N3 0.0176(8) 0.0157(8) 0.0117(7) -0.0021(6) 0.0062(6) 0.0007(6)
N4 0.0297(9) 0.0252(10) 0.0112(8) -0.0002(7) 0.0059(7) 0.0053(8)
O1 0.0151(6) 0.0216(8) 0.0107(6) -0.0024(5) 0.0015(5) 0.0001(6)
O2 0.0218(7) 0.0176(7) 0.0146(6) 0.0047(6) 0.0077(5) 0.0026(6)
O3 0.0141(6) 0.0300(8) 0.0112(6) 0.0032(6) 0.0009(5) 0.0028(6)
O4 0.0142(6) 0.0159(7) 0.0163(6) -0.0009(5) 0.0078(5) -0.0006(6)
O5 0.0187(6) 0.0129(7) 0.0090(6) -0.0021(5) 0.0010(5) -0.0024(5)
O6 0.0228(7) 0.0146(7) 0.0249(7) -0.0019(6) 0.0066(6) -0.0026(6)
O7 0.0180(7) 0.0179(8) 0.0267(8) 0.0061(6) 0.0109(6) -0.0010(6)
S1 0.01235(18) 0.0139(2) 0.00793(17) 0.00092(17) 0.00243(14) 0.00150(17)

loop_
_atom_type_symbol
_atom_type_description
_atom_type_scat_dispersion_real
_atom_type_scat_dispersion_imag
_atom_type_scat_source
C C 0.0033 0.0016 'International Tables Vol C Tables 4.2.6.8 and 6.1.1.4'
H H 0.0000 0.0000 'International Tables Vol C Tables 4.2.6.8 and 6.1.1.4'
N N 0.0061 0.0033 'International Tables Vol C Tables 4.2.6.8 and 6.1.1.4'
O O 0.0106 0.0060 'International Tables Vol C Tables 4.2.6.8 and 6.1.1.4'
S S 0.1246 0.1234 'International Tables Vol C Tables 4.2.6.8 and 6.1.1.4'

loop_
_geom_angle_atom_site_label_1
_geom_angle_atom_site_label_2
_geom_angle_atom_site_label_3
_geom_angle
C2 C1 S1 102.70(12)
C2 C1 H11 111.2
S1 C1 H11 111.2
C2 C1 H12 111.2
S1 C1 H12 111.2
H11 C1 H12 109.1
N1 C2 C8 110.36(15)
N1 C2 C1 104.33(14)
C8 C2 C1 113.01(15)
N1 C2 H2 109.7
C8 C2 H2 109.7
C1 C2 H2 109.7
O3 C3 N1 122.92(16)
O3 C3 C4 120.18(16)
N1 C3 C4 116.79(15)
N2 C4 C5 107.35(15)
N2 C4 C3 110.26(15)
C5 C4 C3 115.87(14)
N2 C4 H4 107.7
C5 C4 H4 107.7
C3 C4 H4 107.7
O4 C5 C6 112.33(14)
O4 C5 C4 111.52(14)
C6 C5 C4 108.16(15)
O4 C5 H5 108.2
C6 C5 H5 108.2
C4 C5 H5 108.2
O5 C6 C5 107.41(15)
O5 C6 C7 111.83(15)
C5 C6 C7 104.75(14)
O5 C6 H6 110.9
C5 C6 H6 110.9
C7 C6 H6 110.9
N1 C7 C6 111.04(14)
N1 C7 S1 103.70(11)
C6 C7 S1 114.44(12)
N1 C7 H7 109.2
C6 C7 H7 109.2
S1 C7 H7 109.2
O6 C8 O7 125.49(18)
O6 C8 C2 124.32(16)
O7 C8 C2 110.19(16)
O7 C9 H91 109.5
O7 C9 H92 109.5
H91 C9 H92 109.5
O7 C9 H93 109.5
H91 C9 H93 109.5
H92 C9 H93 109.5
C3 N1 C7 123.59(14)
C3 N1 C2 121.41(14)
C7 N1 C2 114.98(13)
N3 N2 C4 116.38(17)
N4 N3 N2 171.1(2)
C5 O4 H04 109.3(16)
C6 O5 H05 109(2)
C8 O7 C9 115.07(17)
O2 S1 O1 117.27(8)
O2 S1 C1 109.41(9)
O1 S1 C1 113.75(9)
O2 S1 C7 108.27(8)
O1 S1 C7 110.46(8)
C1 S1 C7 95.41(8)

loop_
_geom_bond_atom_site_label_1
_geom_bond_atom_site_label_2
_geom_bond_distance
C1 C2 1.538(2)
C1 S1 1.7773(18)
C1 H11 0.9900
C1 H12 0.9900
C2 N1 1.462(2)
C2 C8 1.527(3)
C2 H2 1.0000
C3 O3 1.213(2)
C3 N1 1.364(2)
C3 C4 1.534(2)
C4 N2 1.476(2)
C4 C5 1.529(2)
C4 H4 1.0000
C5 O4 1.4129(19)
C5 C6 1.522(2)
C5 H5 1.0000
C6 O5 1.423(2)
C6 C7 1.526(2)
C6 H6 1.0000
C7 N1 1.455(2)
C7 S1 1.8201(17)
C7 H7 1.0000
C8 O6 1.194(2)
C8 O7 1.337(2)
C9 O7 1.448(2)
C9 H91 0.9800
C9 H92 0.9800
C9 H93 0.9800
N2 N3 1.245(2)
N3 N4 1.124(2)
O1 S1 1.4450(14)
O2 S1 1.4417(14)
O4 H04 0.87(3)
O5 H05 0.75(3)

loop_
_geom_hbond_atom_site_label_D
_geom_hbond_atom_site_label_H
_geom_hbond_atom_site_label_A
_geom_hbond_distance_DH
_geom_hbond_distance_HA
_geom_hbond_distance_DA
_geom_hbond_angle_DHA
_geom_hbond_site_symmetry_A
O4 H04 N2 0.87(3) 2.01(3) 2.802(2) 151(2) 4_546
O5 H05 O1 0.75(3) 2.62(3) 3.0300(19) 116(2) .
O4 H04 O5 0.87(3) 2.60(2) 2.9270(19) 103.8(19) .
O5 H05 O1 0.75(3) 2.22(3) 2.906(2) 152(3) 4_545

loop_
_geom_torsion_atom_site_label_1
_geom_torsion_atom_site_label_2
_geom_torsion_atom_site_label_3
_geom_torsion_atom_site_label_4
_geom_torsion
S1 C1 C2 N1 43.36(15)
S1 C1 C2 C8 -76.54(15)
O3 C3 C4 N2 45.7(2)
N1 C3 C4 N2 -138.17(17)
O3 C3 C4 C5 167.86(18)
N1 C3 C4 C5 -16.0(2)
N2 C4 C5 O4 -67.5(2)
C3 C4 C5 O4 168.83(16)
N2 C4 C5 C6 168.52(15)
C3 C4 C5 C6 44.8(2)
O4 C5 C6 O5 -70.95(19)
C4 C5 C6 O5 52.55(18)
O4 C5 C6 C7 170.00(15)
C4 C5 C6 C7 -66.49(18)
O5 C6 C7 N1 -53.79(19)
C5 C6 C7 N1 62.24(18)
O5 C6 C7 S1 63.18(18)
C5 C6 C7 S1 179.21(12)
N1 C2 C8 O6 10.2(2)
C1 C2 C8 O6 126.60(19)
N1 C2 C8 O7 -169.14(14)
C1 C2 C8 O7 -52.76(19)
O3 C3 N1 C7 -172.49(19)
C4 C3 N1 C7 11.5(3)
O3 C3 N1 C2 9.1(3)
C4 C3 N1 C2 -166.87(16)
C6 C7 N1 C3 -36.0(2)
S1 C7 N1 C3 -159.32(15)
C6 C7 N1 C2 142.51(16)
S1 C7 N1 C2 19.14(18)
C8 C2 N1 C3 -101.96(19)
C1 C2 N1 C3 136.37(17)
C8 C2 N1 C7 79.54(18)
C1 C2 N1 C7 -42.13(19)
C5 C4 N2 N3 157.21(15)
C3 C4 N2 N3 -75.7(2)
O6 C8 O7 C9 2.5(3)
C2 C8 O7 C9 -178.11(16)
C2 C1 S1 O2 81.61(13)
C2 C1 S1 O1 -145.09(11)
C2 C1 S1 C7 -29.93(13)
N1 C7 S1 O2 -104.59(12)
C6 C7 S1 O2 134.30(13)
N1 C7 S1 O1 125.75(12)
C6 C7 S1 O1 4.64(16)
N1 C7 S1 C1 7.91(13)
C6 C7 S1 C1 -113.20(14)
